data_4029060
loop_
_publ_author_name
'Feng, Yiqing'
'Majireck, Max M.'
'Weinreb, Steven M.'

_publ_section_title
;
 Total syntheses of the monoterpene indole alkaloids (+-)-alstilobanine A
 and E and (+-)-angustilodine.
;
_journal_issue 1
_journal_name_full 'The Journal of organic chemistry'
_journal_page_first 7
_journal_page_last 24
_journal_paper_doi 10.1021/jo402495q
_journal_volume 79
_journal_year 2014
_chemical_formula_moiety 'C36 H53 N3 O7 S Si, 2.5H2O'
_chemical_formula_sum 'C32 H40 N3 O9.44 S Si'
_chemical_formula_weight 727.31
_chemical_melting_point 402.0(10)
_chemical_name_systematic
; 
 ? 
;
_space_group_IT_number 88
_symmetry_cell_setting tetragonal
_symmetry_space_group_name_Hall '-I 4ad'
_symmetry_space_group_name_H-M 'I 41/a :2'
_atom_sites_solution_hydrogens geom
_atom_sites_solution_primary direct
_atom_sites_solution_secondary difmap
_audit_creation_method SHELXL-97
_cell_angle_alpha 90.00
_cell_angle_beta 90.00
_cell_angle_gamma 90.00
_cell_formula_units_Z 16
_cell_length_a 31.296(5)
_cell_length_b 31.296(5)
_cell_length_c 18.216(3)
_cell_measurement_reflns_used 7817
_cell_measurement_temperature 298(2)
_cell_measurement_theta_max 21.089
_cell_measurement_theta_min 2.249
_cell_volume 17841(5)
_computing_cell_refinement 'Bruker SMART'
_computing_data_collection 'Bruker SMART'
_computing_data_reduction 'Bruker SAINT'
_computing_molecular_graphics 'Bruker SHELXTL'
_computing_publication_material 'Bruker SHELXTL'
_computing_structure_refinement 'SHELXL-97 (Sheldrick, 1997)'
_computing_structure_solution 'SHELXS-97 (Sheldrick, 1990)'
_diffrn_ambient_temperature 298(2)
_diffrn_measured_fraction_theta_full 0.993
_diffrn_measured_fraction_theta_max 0.993
_diffrn_measurement_device_type 'SMART APEX CCD'
_diffrn_measurement_method 'phi and omega scans'
_diffrn_radiation_monochromator graphite
_diffrn_radiation_source 'fine-focus sealed tube'
_diffrn_radiation_type MoK\a
_diffrn_radiation_wavelength 0.71073
_diffrn_reflns_av_R_equivalents 0.0777
_diffrn_reflns_av_sigmaI/netI 0.0564
_diffrn_reflns_limit_h_max 41
_diffrn_reflns_limit_h_min -42
_diffrn_reflns_limit_k_max 40
_diffrn_reflns_limit_k_min -42
_diffrn_reflns_limit_l_max 20
_diffrn_reflns_limit_l_min -24
_diffrn_reflns_number 73109
_diffrn_reflns_theta_full 28.84
_diffrn_reflns_theta_max 28.84
_diffrn_reflns_theta_min 1.83
_exptl_absorpt_coefficient_mu 0.144
_exptl_absorpt_correction_T_max 0.9746
_exptl_absorpt_correction_T_min 0.9719
_exptl_absorpt_correction_type multi-scan
_exptl_absorpt_process_details SADABS
_exptl_crystal_colour colorless
_exptl_crystal_density_diffrn 1.009
_exptl_crystal_density_method 'not measured'
_exptl_crystal_description plate
_exptl_crystal_F_000 5736
_exptl_crystal_size_max 0.20
_exptl_crystal_size_mid 0.19
_exptl_crystal_size_min 0.18
_refine_diff_density_max 0.709
_refine_diff_density_min -0.390
_refine_diff_density_rms 0.087
_refine_ls_extinction_coef 0.0016(3)
_refine_ls_extinction_expression Fc^*^=kFc[1+0.001xFc^2^\l^3^/sin(2\q)]^-1/4^
_refine_ls_extinction_method SHELXL
_refine_ls_goodness_of_fit_ref 1.018
_refine_ls_hydrogen_treatment mixed
_refine_ls_matrix_type full
_refine_ls_number_parameters 445
_refine_ls_number_reflns 11604
_refine_ls_number_restraints 0
_refine_ls_restrained_S_all 1.018
_refine_ls_R_factor_all 0.2274
_refine_ls_R_factor_gt 0.1145
_refine_ls_shift/su_max 0.015
_refine_ls_shift/su_mean 0.001
_refine_ls_structure_factor_coef Fsqd
_refine_ls_weighting_details 'calc w=1/[\s^2^(Fo^2^)+(0.2000P)^2^+0.0000P] where P=(Fo^2^+2Fc^2^)/3'
_refine_ls_weighting_scheme calc
_refine_ls_wR_factor_gt 0.3291
_refine_ls_wR_factor_ref 0.3987
_reflns_number_gt 3414
_reflns_number_total 11604
_reflns_threshold_expression >2sigma(I)
_cod_data_source_file jo402495q_si_002.cif
_cod_data_source_block yuf1t
_cod_depositor_comments
;
The following automatic conversions were performed:

'_chemical_melting_point' value '401-403' was changed to '402.0(10)'
- the average value was taken and precision was
estimated.

'_symmetry_cell_setting' value 'Tetragonal' changed to
'tetragonal' according to
/usr/data/users/saulius/automatic-downloads/current/ACS/lib/dictionaries/cif_core.dic
dictionary named 'cif_core.dic' version 2.4.2 from 2011-04-26.

Automatic conversion script
Id: cif_fix_values 2281 2013-09-26 08:29:07Z andrius 
;
_cod_original_sg_symbol_H-M I4(1)/a
_cod_database_code 4029060

loop_
_symmetry_equiv_pos_as_xyz
'x, y, z'
'-x+1/2, -y, z+1/2'
'-y+3/4, x+1/4, z+1/4'
'y+3/4, -x+3/4, z+3/4'
'x+1/2, y+1/2, z+1/2'
'-x+1, -y+1/2, z+1'
'-y+5/4, x+3/4, z+3/4'
'y+5/4, -x+5/4, z+5/4'
'-x, -y, -z'
'x-1/2, y, -z-1/2'
'y-3/4, -x-1/4, -z-1/4'
'-y-3/4, x-3/4, -z-3/4'
'-x+1/2, -y+1/2, -z+1/2'
'x, y+1/2, -z'
'y-1/4, -x+1/4, -z+1/4'
'-y-1/4, x-1/4, -z-1/4'

loop_
_atom_site_label
_atom_site_type_symbol
_atom_site_fract_x
_atom_site_fract_y
_atom_site_fract_z
_atom_site_U_iso_or_equiv
_atom_site_adp_type
_atom_site_occupancy
_atom_site_symmetry_multiplicity
_atom_site_calc_flag
_atom_site_refinement_flags
C1 C 0.61693(12) 0.98631(12) 0.9602(2) 0.0903(11) Uani 1 1 d .
C2 C 0.64296(15) 1.00188(16) 1.0145(3) 0.1207(15) Uani 1 1 d .
H2 H 0.6324 1.0090 1.0606 0.145 Uiso 1 1 calc R
C3 C 0.68621(18) 1.0066(2) 0.9970(4) 0.151(2) Uani 1 1 d .
H3 H 0.7048 1.0173 1.0324 0.181 Uiso 1 1 calc R
C4 C 0.70185(19) 0.9960(2) 0.9303(5) 0.165(3) Uani 1 1 d .
H4 H 0.7309 0.9995 0.9215 0.198 Uiso 1 1 calc R
C5 C 0.67655(18) 0.98022(19) 0.8751(4) 0.1405(18) Uani 1 1 d .
H5 H 0.6880 0.9730 0.8297 0.169 Uiso 1 1 calc R
C6 C 0.63209(13) 0.97526(13) 0.8899(3) 0.0991(12) Uani 1 1 d .
C7 C 0.59700(14) 0.96079(13) 0.8474(2) 0.0972(12) Uani 1 1 d .
C8 C 0.56163(12) 0.96271(11) 0.8925(2) 0.0852(10) Uani 1 1 d .
C9 C 0.59817(19) 0.94657(18) 0.7686(3) 0.1272(17) Uani 1 1 d .
H9A H 0.5704 0.9516 0.7466 0.153 Uiso 1 1 calc R
H9B H 0.6190 0.9637 0.7423 0.153 Uiso 1 1 calc R
C10 C 0.6094(4) 0.9004(4) 0.7603(4) 0.184(4) Uani 1 1 d .
C11 C 0.5889(10) 0.8195(6) 0.7741(9) 0.56(2) Uani 1 1 d .
C12 C 0.51537(11) 0.95316(11) 0.8747(2) 0.0848(10) Uani 1 1 d .
H12 H 0.5145 0.9356 0.8302 0.102 Uiso 1 1 calc R
C13 C 0.49490(12) 0.99625(13) 0.8573(3) 0.0906(11) Uani 1 1 d .
C14 C 0.4845(2) 1.04955(19) 0.7661(3) 0.150(2) Uani 1 1 d .
H14A H 0.4548 1.0521 0.7788 0.225 Uiso 1 1 calc R
H14B H 0.4878 1.0530 0.7140 0.225 Uiso 1 1 calc R
H14C H 0.5005 1.0712 0.7910 0.225 Uiso 1 1 calc R
C15 C 0.49124(11) 0.92963(12) 0.9352(2) 0.0900(11) Uani 1 1 d .
H15 H 0.4904 0.9485 0.9781 0.108 Uiso 1 1 calc R
C16 C 0.51257(13) 0.88786(13) 0.9591(3) 0.1064(13) Uani 1 1 d .
H16A H 0.5151 0.8690 0.9171 0.128 Uiso 1 1 calc R
H16B H 0.5411 0.8939 0.9771 0.128 Uiso 1 1 calc R
C17 C 0.48692(13) 0.86568(15) 1.0192(3) 0.1260(18) Uani 1 1 d .
H17A H 0.5010 0.8393 1.0332 0.151 Uiso 1 1 calc R
H17B H 0.4853 0.8840 1.0621 0.151 Uiso 1 1 calc R
C18 C 0.41958(14) 0.89516(16) 0.9680(3) 0.1272(18) Uani 1 1 d .
H18A H 0.3928 0.8866 0.9456 0.153 Uiso 1 1 calc R
H18B H 0.4132 0.9130 1.0102 0.153 Uiso 1 1 calc R
C19 C 0.44556(12) 0.91971(13) 0.9141(3) 0.0960(12) Uani 1 1 d .
C20 C 0.4037(2) 0.8481(2) 1.1248(5) 0.156(2) Uani 1 1 d .
C21 C 0.4342(2) 0.8431(3) 1.1783(6) 0.180(4) Uani 1 1 d .
H21 H 0.4578 0.8254 1.1731 0.216 Uiso 1 1 calc R
C22 C 0.4264(3) 0.8669(4) 1.2406(7) 0.205(5) Uani 1 1 d .
H22 H 0.4446 0.8635 1.2805 0.246 Uiso 1 1 calc R
C23 C 0.3922(4) 0.8962(5) 1.2469(7) 0.218(4) Uani 1 1 d .
C24 C 0.3625(4) 0.8999(5) 1.1912(8) 0.223(6) Uani 1 1 d .
H24 H 0.3395 0.9186 1.1949 0.268 Uiso 1 1 calc R
C25 C 0.3682(2) 0.8744(4) 1.1294(7) 0.207(5) Uani 1 1 d .
H25 H 0.3483 0.8751 1.0914 0.248 Uiso 1 1 calc R
C26 C 0.3864(4) 0.9238(5) 1.3108(7) 0.287(7) Uani 1 1 d .
H26A H 0.4128 0.9379 1.3220 0.431 Uiso 1 1 calc R
H26B H 0.3776 0.9069 1.3520 0.431 Uiso 1 1 calc R
H26C H 0.3649 0.9448 1.3002 0.431 Uiso 1 1 calc R
C27 C 0.3681(3) 1.0017(2) 0.7654(5) 0.194(3) Uani 1 1 d .
H27A H 0.3551 1.0083 0.8117 0.291 Uiso 1 1 calc R
H27B H 0.3509 1.0128 0.7263 0.291 Uiso 1 1 calc R
H27C H 0.3961 1.0144 0.7633 0.291 Uiso 1 1 calc R
C28 C 0.4120(3) 0.9311(4) 0.6863(4) 0.259(5) Uani 1 1 d .
H28A H 0.4392 0.9417 0.7026 0.388 Uiso 1 1 calc R
H28B H 0.4039 0.9456 0.6420 0.388 Uiso 1 1 calc R
H28C H 0.4140 0.9010 0.6770 0.388 Uiso 1 1 calc R
C29 C 0.31974(19) 0.91616(19) 0.7415(4) 0.140(2) Uani 1 1 d .
C30 C 0.2912(2) 0.9230(4) 0.8072(5) 0.223(4) Uani 1 1 d .
H30A H 0.2618 0.9226 0.7917 0.334 Uiso 1 1 calc R
H30B H 0.2976 0.9500 0.8293 0.334 Uiso 1 1 calc R
H30C H 0.2959 0.9005 0.8422 0.334 Uiso 1 1 calc R
C31 C 0.3243(3) 0.8690(3) 0.7213(8) 0.295(7) Uani 1 1 d .
H31A H 0.3106 0.8518 0.7580 0.443 Uiso 1 1 calc R
H31B H 0.3541 0.8617 0.7187 0.443 Uiso 1 1 calc R
H31C H 0.3111 0.8640 0.6745 0.443 Uiso 1 1 calc R
C32 C 0.2974(2) 0.9359(3) 0.6739(5) 0.224(4) Uani 1 1 d .
H32A H 0.2695 0.9235 0.6683 0.337 Uiso 1 1 calc R
H32B H 0.3141 0.9303 0.6307 0.337 Uiso 1 1 calc R
H32C H 0.2947 0.9662 0.6806 0.337 Uiso 1 1 calc R
H1N H 0.5629(11) 0.9837(11) 0.9948(19) 0.063(11) Uiso 1 1 d .
N1 N 0.57368(11) 0.97851(11) 0.9596(2) 0.0875(10) Uani 1 1 d .
N2 N 0.43231(11) 0.93260(11) 0.8515(2) 0.1027(10) Uani 1 1 d .
N3 N 0.44383(12) 0.85638(12) 0.9922(3) 0.1320(15) Uani 1 1 d .
O1 O 0.47812(9) 1.01937(9) 0.90186(16) 0.1009(9) Uani 1 1 d .
O2 O 0.50026(10) 1.00696(10) 0.78814(17) 0.1169(10) Uani 1 1 d .
O3 O 0.38888(9) 0.92089(10) 0.83760(17) 0.1209(11) Uani 1 1 d .
O4 O 0.37695(15) 0.81541(18) 0.9976(3) 0.226(3) Uani 1 1 d .
O5 O 0.44290(17) 0.78529(13) 1.0537(4) 0.229(3) Uani 1 1 d .
O6 O 0.6474(3) 0.8904(3) 0.7481(4) 0.256(4) Uani 1 1 d .
O7 O 0.5806(4) 0.8754(2) 0.7714(5) 0.271(5) Uani 1 1 d .
O8 O 0.4027(3) 0.75451(13) 0.7594(4) 0.229(7) Uani 0.676(15) 1 d P
O9 O 0.5000 0.7500 0.8139(15) 1.14(6) Uani 1.87(8) 2 d SP
O10 O 0.3547(9) 0.7611(5) 0.8233(12) 0.37(2) Uani 0.45(3) 1 d P
O11 O 0.3091(8) 0.7340(5) 0.7436(11) 0.225(15) Uani 0.263(17) 1 d P
S1 S 0.41546(6) 0.82158(6) 1.03977(16) 0.1830(11) Uani 1 1 d .
Si1 Si 0.37309(5) 0.94056(7) 0.75505(9) 0.1476(8) Uani 1 1 d .

loop_
_atom_site_aniso_label
_atom_site_aniso_U_11
_atom_site_aniso_U_22
_atom_site_aniso_U_33
_atom_site_aniso_U_23
_atom_site_aniso_U_13
_atom_site_aniso_U_12
C1 0.074(3) 0.087(2) 0.109(3) -0.004(2) 0.005(2) -0.0017(19)
C2 0.091(3) 0.128(4) 0.143(4) -0.023(3) 0.002(3) -0.010(3)
C3 0.096(4) 0.166(5) 0.191(6) -0.034(4) 0.000(4) -0.029(3)
C4 0.088(4) 0.196(7) 0.212(7) -0.021(6) 0.026(5) -0.024(4)
C5 0.102(4) 0.159(5) 0.160(5) -0.015(4) 0.041(4) -0.013(3)
C6 0.084(3) 0.094(3) 0.120(3) -0.001(2) 0.018(3) -0.001(2)
C7 0.100(3) 0.096(3) 0.096(3) 0.004(2) 0.021(2) 0.009(2)
C8 0.090(3) 0.072(2) 0.094(3) 0.0019(19) 0.007(2) 0.0051(18)
C9 0.148(4) 0.135(4) 0.098(3) -0.002(3) 0.017(3) 0.011(3)
C10 0.263(11) 0.186(9) 0.103(4) -0.039(5) -0.004(5) 0.100(8)
C11 1.02(5) 0.34(2) 0.329(17) -0.157(16) -0.33(3) 0.41(3)
C12 0.084(2) 0.078(2) 0.092(2) 0.0023(19) 0.0010(19) 0.0061(18)
C13 0.088(3) 0.089(3) 0.095(3) 0.005(2) 0.004(2) 0.009(2)
C14 0.159(5) 0.140(4) 0.151(5) 0.058(4) 0.019(4) 0.037(4)
C15 0.079(2) 0.080(2) 0.111(3) 0.012(2) -0.015(2) -0.0043(18)
C16 0.090(3) 0.086(3) 0.144(4) 0.024(3) -0.018(3) 0.001(2)
C17 0.083(3) 0.103(3) 0.191(5) 0.052(3) -0.034(3) -0.019(2)
C18 0.078(3) 0.129(4) 0.174(4) 0.059(3) -0.033(3) -0.016(2)
C19 0.080(2) 0.092(3) 0.116(3) 0.006(2) -0.019(2) 0.005(2)
C20 0.109(5) 0.158(5) 0.201(7) 0.074(5) -0.005(5) -0.038(4)
C21 0.090(4) 0.209(8) 0.240(9) 0.143(8) -0.031(6) -0.036(5)
C22 0.126(7) 0.272(13) 0.216(10) 0.127(9) 0.003(7) -0.025(7)
C23 0.148(8) 0.301(13) 0.206(11) 0.096(10) 0.045(8) -0.032(9)
C24 0.137(7) 0.290(14) 0.242(12) 0.124(10) 0.032(8) 0.011(8)
C25 0.075(4) 0.251(11) 0.293(13) 0.152(10) -0.010(6) -0.005(5)
C26 0.219(10) 0.43(2) 0.216(10) 0.061(12) 0.074(9) -0.013(10)
C27 0.198(7) 0.128(5) 0.257(8) 0.027(5) -0.084(6) -0.010(4)
C28 0.158(6) 0.478(18) 0.141(6) 0.002(8) -0.029(5) -0.044(8)
C29 0.125(4) 0.133(4) 0.163(5) -0.034(4) -0.044(4) 0.025(3)
C30 0.128(5) 0.318(12) 0.222(8) -0.011(8) -0.008(6) -0.026(6)
C31 0.236(10) 0.151(7) 0.50(2) -0.056(9) -0.148(12) -0.004(6)
C32 0.167(6) 0.274(10) 0.232(8) -0.023(7) -0.111(6) 0.021(6)
N1 0.081(2) 0.094(2) 0.088(3) -0.0039(19) 0.012(2) -0.0017(16)
N2 0.090(2) 0.099(2) 0.119(3) -0.005(2) -0.023(2) 0.0056(17)
N3 0.092(2) 0.100(2) 0.204(4) 0.044(3) -0.037(3) -0.027(2)
O1 0.111(2) 0.0854(17) 0.107(2) 0.0041(15) 0.0126(16) 0.0116(14)
O2 0.136(2) 0.115(2) 0.100(2) 0.0301(17) 0.0189(17) 0.0348(18)
O3 0.094(2) 0.134(2) 0.135(2) -0.0016(18) -0.0429(17) 0.0044(17)
O4 0.146(4) 0.226(5) 0.307(6) 0.080(4) -0.083(4) -0.108(4)
O5 0.195(4) 0.104(3) 0.387(8) 0.106(4) -0.049(5) -0.041(3)
O6 0.279(8) 0.262(8) 0.228(6) -0.055(5) 0.037(5) 0.125(7)
O7 0.427(14) 0.116(4) 0.270(8) -0.038(4) -0.034(8) 0.003(5)
O8 0.384(13) 0.048(3) 0.255(9) 0.006(3) 0.203(9) 0.012(4)
O9 1.96(15) 0.53(3) 0.92(5) 0.000 0.000 -0.67(6)
O10 0.57(5) 0.197(16) 0.33(3) 0.047(14) 0.20(3) 0.15(2)
O11 0.37(3) 0.102(12) 0.199(19) -0.033(11) -0.103(18) 0.096(14)
S1 0.1202(12) 0.1415(14) 0.287(3) 0.0873(16) -0.0480(15) -0.0591(10)
Si1 0.1089(11) 0.2140(19) 0.1198(12) -0.0151(11) -0.0281(9) 0.0163(11)

loop_
_atom_type_symbol
_atom_type_description
_atom_type_scat_dispersion_real
_atom_type_scat_dispersion_imag
_atom_type_scat_source
C C 0.0033 0.0016 'International Tables Vol C Tables 4.2.6.8 and 6.1.1.4'
H H 0.0000 0.0000 'International Tables Vol C Tables 4.2.6.8 and 6.1.1.4'
N N 0.0061 0.0033 'International Tables Vol C Tables 4.2.6.8 and 6.1.1.4'
O O 0.0106 0.0060 'International Tables Vol C Tables 4.2.6.8 and 6.1.1.4'
Si Si 0.0817 0.0704 'International Tables Vol C Tables 4.2.6.8 and 6.1.1.4'
S S 0.1246 0.1234 'International Tables Vol C Tables 4.2.6.8 and 6.1.1.4'

loop_
_geom_angle_atom_site_label_1
_geom_angle_atom_site_label_2
_geom_angle_atom_site_label_3
_geom_angle
C2 C1 N1 130.8(4)
C2 C1 C6 122.9(4)
N1 C1 C6 106.3(4)
C1 C2 C3 116.6(5)
C1 C2 H2 121.7
C3 C2 H2 121.7
C4 C3 C2 122.0(6)
C4 C3 H3 119.0
C2 C3 H3 119.0
C3 C4 C5 122.6(5)
C3 C4 H4 118.7
C5 C4 H4 118.7
C4 C5 C6 117.6(5)
C4 C5 H5 121.2
C6 C5 H5 121.2
C1 C6 C7 108.3(3)
C1 C6 C5 118.3(5)
C7 C6 C5 133.4(5)
C8 C7 C6 106.4(4)
C8 C7 C9 126.9(4)
C6 C7 C9 126.7(4)
N1 C8 C7 109.0(4)
N1 C8 C12 121.7(3)
C7 C8 C12 129.1(4)
C10 C9 C7 112.9(4)
C10 C9 H9A 109.0
C7 C9 H9A 109.0
C10 C9 H9B 109.0
C7 C9 H9B 109.0
H9A C9 H9B 107.8
O7 C10 O6 125.1(11)
O7 C10 C9 115.8(10)
O6 C10 C9 118.9(12)
C8 C12 C13 105.8(3)
C8 C12 C15 114.4(3)
C13 C12 C15 111.6(3)
C8 C12 H12 108.3
C13 C12 H12 108.3
C15 C12 H12 108.3
O1 C13 O2 123.1(4)
O1 C13 C12 125.0(4)
O2 C13 C12 111.7(4)
O2 C14 H14A 109.5
O2 C14 H14B 109.5
H14A C14 H14B 109.5
O2 C14 H14C 109.5
H14A C14 H14C 109.5
H14B C14 H14C 109.5
C19 C15 C12 112.5(3)
C19 C15 C16 108.0(3)
C12 C15 C16 113.7(3)
C19 C15 H15 107.4
C12 C15 H15 107.4
C16 C15 H15 107.4
C17 C16 C15 111.3(4)
C17 C16 H16A 109.4
C15 C16 H16A 109.4
C17 C16 H16B 109.4
C15 C16 H16B 109.4
H16A C16 H16B 108.0
N3 C17 C16 109.6(4)
N3 C17 H17A 109.8
C16 C17 H17A 109.8
N3 C17 H17B 109.8
C16 C17 H17B 109.8
H17A C17 H17B 108.2
C19 C18 N3 109.6(4)
C19 C18 H18A 109.8
N3 C18 H18A 109.8
C19 C18 H18B 109.8
N3 C18 H18B 109.8
H18A C18 H18B 108.2
N2 C19 C18 125.0(4)
N2 C19 C15 117.9(4)
C18 C19 C15 117.1(4)
C21 C20 C25 125.6(10)
C21 C20 S1 114.6(8)
C25 C20 S1 119.5(8)
C20 C21 C22 113.6(10)
C20 C21 H21 123.2
C22 C21 H21 123.2
C21 C22 C23 123.4(11)
C21 C22 H22 118.3
C23 C22 H22 118.3
C24 C23 C22 120.2(13)
C24 C23 C26 116.8(14)
C22 C23 C26 122.9(14)
C23 C24 C25 117.4(13)
C23 C24 H24 121.3
C25 C24 H24 121.3
C20 C25 C24 119.5(11)
C20 C25 H25 120.2
C24 C25 H25 120.2
C23 C26 H26A 109.5
C23 C26 H26B 109.5
H26A C26 H26B 109.5
C23 C26 H26C 109.5
H26A C26 H26C 109.5
H26B C26 H26C 109.5
Si1 C27 H27A 109.5
Si1 C27 H27B 109.5
H27A C27 H27B 109.5
Si1 C27 H27C 109.5
H27A C27 H27C 109.5
H27B C27 H27C 109.5
Si1 C28 H28A 109.5
Si1 C28 H28B 109.5
H28A C28 H28B 109.5
Si1 C28 H28C 109.5
H28A C28 H28C 109.5
H28B C28 H28C 109.5
C30 C29 C31 112.5(8)
C30 C29 C32 107.9(6)
C31 C29 C32 103.7(7)
C30 C29 Si1 111.7(4)
C31 C29 Si1 110.2(5)
C32 C29 Si1 110.4(5)
C29 C30 H30A 109.5
C29 C30 H30B 109.5
H30A C30 H30B 109.5
C29 C30 H30C 109.5
H30A C30 H30C 109.5
H30B C30 H30C 109.5
C29 C31 H31A 109.5
C29 C31 H31B 109.5
H31A C31 H31B 109.5
C29 C31 H31C 109.5
H31A C31 H31C 109.5
H31B C31 H31C 109.5
C29 C32 H32A 109.5
C29 C32 H32B 109.5
H32A C32 H32B 109.5
C29 C32 H32C 109.5
H32A C32 H32C 109.5
H32B C32 H32C 109.5
C8 N1 C1 110.0(4)
C8 N1 H1N 136(3)
C1 N1 H1N 114(3)
C19 N2 O3 112.7(3)
C17 N3 C18 113.9(3)
C17 N3 S1 116.7(3)
C18 N3 S1 114.6(3)
C13 O2 C14 116.6(4)
N2 O3 Si1 109.9(3)
C10 O7 C11 122.4(15)
O4 S1 O5 119.0(4)
O4 S1 N3 104.9(3)
O5 S1 N3 106.9(3)
O4 S1 C20 110.5(4)
O5 S1 C20 109.5(4)
N3 S1 C20 104.9(3)
O3 Si1 C28 111.4(3)
O3 Si1 C29 103.4(3)
C28 Si1 C29 117.1(4)
O3 Si1 C27 107.2(3)
C28 Si1 C27 106.8(5)
C29 Si1 C27 110.5(3)

loop_
_geom_bond_atom_site_label_1
_geom_bond_atom_site_label_2
_geom_bond_distance
C1 C2 1.371(6)
C1 N1 1.376(5)
C1 C6 1.408(6)
C2 C3 1.398(7)
C2 H2 0.9300
C3 C4 1.351(9)
C3 H3 0.9300
C4 C5 1.372(9)
C4 H4 0.9300
C5 C6 1.426(7)
C5 H5 0.9300
C6 C7 1.418(6)
C7 C8 1.380(5)
C7 C9 1.503(6)
C8 N1 1.370(5)
C8 C12 1.514(5)
C9 C10 1.494(10)
C9 H9A 0.9700
C9 H9B 0.9700
C10 O7 1.211(13)
C10 O6 1.252(11)
C11 O7 1.768(18)
C12 C13 1.526(5)
C12 C15 1.526(5)
C12 H12 0.9800
C13 O1 1.207(4)
C13 O2 1.315(5)
C14 O2 1.477(5)
C14 H14A 0.9600
C14 H14B 0.9600
C14 H14C 0.9600
C15 C19 1.512(5)
C15 C16 1.531(5)
C15 H15 0.9800
C16 C17 1.524(6)
C16 H16A 0.9700
C16 H16B 0.9700
C17 N3 1.465(5)
C17 H17A 0.9700
C17 H17B 0.9700
C18 C19 1.488(6)
C18 N3 1.497(6)
C18 H18A 0.9700
C18 H18B 0.9700
C19 N2 1.279(5)
C20 C21 1.373(10)
C20 C25 1.385(11)
C20 S1 1.796(8)
C21 C22 1.379(13)
C21 H21 0.9300
C22 C23 1.413(14)
C22 H22 0.9300
C23 C24 1.382(14)
C23 C26 1.460(15)
C24 C25 1.391(15)
C24 H24 0.9300
C25 H25 0.9300
C26 H26A 0.9600
C26 H26B 0.9600
C26 H26C 0.9600
C27 Si1 1.928(7)
C27 H27A 0.9600
C27 H27B 0.9600
C27 H27C 0.9600
C28 Si1 1.771(8)
C28 H28A 0.9600
C28 H28B 0.9600
C28 H28C 0.9600
C29 C30 1.509(9)
C29 C31 1.526(10)
C29 C32 1.545(9)
C29 Si1 1.853(6)
C30 H30A 0.9600
C30 H30B 0.9600
C30 H30C 0.9600
C31 H31A 0.9600
C31 H31B 0.9600
C31 H31C 0.9600
C32 H32A 0.9600
C32 H32B 0.9600
C32 H32C 0.9600
N1 H1N 0.74(3)
N2 O3 1.431(4)
N3 S1 1.651(4)
O3 Si1 1.698(3)
O4 S1 1.442(4)
O5 S1 1.446(5)

loop_
_geom_torsion_atom_site_label_1
_geom_torsion_atom_site_label_2
_geom_torsion_atom_site_label_3
_geom_torsion_atom_site_label_4
_geom_torsion
N1 C1 C2 C3 -179.3(5)
C6 C1 C2 C3 0.1(7)
C1 C2 C3 C4 -0.5(9)
C2 C3 C4 C5 0.4(11)
C3 C4 C5 C6 0.3(10)
C2 C1 C6 C7 -179.4(4)
N1 C1 C6 C7 0.1(4)
C2 C1 C6 C5 0.5(6)
N1 C1 C6 C5 -179.9(4)
C4 C5 C6 C1 -0.7(7)
C4 C5 C6 C7 179.3(5)
C1 C6 C7 C8 -0.8(5)
C5 C6 C7 C8 179.2(5)
C1 C6 C7 C9 178.7(4)
C5 C6 C7 C9 -1.3(8)
C6 C7 C8 N1 1.3(4)
C9 C7 C8 N1 -178.2(4)
C6 C7 C8 C12 176.6(3)
C9 C7 C8 C12 -2.9(7)
C8 C7 C9 C10 -94.4(8)
C6 C7 C9 C10 86.2(8)
C7 C9 C10 O7 79.2(10)
C7 C9 C10 O6 -95.6(8)
N1 C8 C12 C13 78.6(4)
C7 C8 C12 C13 -96.2(5)
N1 C8 C12 C15 -44.6(5)
C7 C8 C12 C15 140.6(4)
C8 C12 C13 O1 -89.8(4)
C15 C12 C13 O1 35.2(5)
C8 C12 C13 O2 85.7(4)
C15 C12 C13 O2 -149.3(3)
C8 C12 C15 C19 -178.4(3)
C13 C12 C15 C19 61.6(4)
C8 C12 C15 C16 -55.2(4)
C13 C12 C15 C16 -175.3(3)
C19 C15 C16 C17 -53.9(5)
C12 C15 C16 C17 -179.6(4)
C15 C16 C17 N3 59.2(5)
N3 C18 C19 N2 129.4(4)
N3 C18 C19 C15 -49.9(6)
C12 C15 C19 N2 -1.9(5)
C16 C15 C19 N2 -128.2(4)
C12 C15 C19 C18 177.5(4)
C16 C15 C19 C18 51.2(5)
C25 C20 C21 C22 0.7(10)
S1 C20 C21 C22 174.4(6)
C20 C21 C22 C23 -4.6(13)
C21 C22 C23 C24 5.0(14)
C21 C22 C23 C26 -174.8(10)
C22 C23 C24 C25 -1.2(14)
C26 C23 C24 C25 178.7(10)
C21 C20 C25 C24 2.9(12)
S1 C20 C25 C24 -170.5(7)
C23 C24 C25 C20 -2.5(15)
C7 C8 N1 C1 -1.3(4)
C12 C8 N1 C1 -177.0(3)
C2 C1 N1 C8 -179.8(4)
C6 C1 N1 C8 0.7(4)
C18 C19 N2 O3 0.0(6)
C15 C19 N2 O3 179.3(3)
C16 C17 N3 C18 -58.6(6)
C16 C17 N3 S1 164.3(4)
C19 C18 N3 C17 52.9(6)
C19 C18 N3 S1 -169.1(4)
O1 C13 O2 C14 -0.1(6)
C12 C13 O2 C14 -175.8(4)
C19 N2 O3 Si1 178.0(3)
O6 C10 O7 C11 1.5(15)
C9 C10 O7 C11 -172.9(7)
C17 N3 S1 O4 -174.5(5)
C18 N3 S1 O4 48.8(5)
C17 N3 S1 O5 -47.2(6)
C18 N3 S1 O5 176.0(5)
C17 N3 S1 C20 69.1(5)
C18 N3 S1 C20 -67.7(5)
C21 C20 S1 O4 159.5(4)
C25 C20 S1 O4 -26.4(6)
C21 C20 S1 O5 26.6(5)
C25 C20 S1 O5 -159.4(5)
C21 C20 S1 N3 -87.9(5)
C25 C20 S1 N3 86.2(5)
N2 O3 Si1 C28 45.9(5)
N2 O3 Si1 C29 172.5(3)
N2 O3 Si1 C27 -70.7(4)
C30 C29 Si1 O3 51.4(6)
C31 C29 Si1 O3 -74.5(7)
C32 C29 Si1 O3 171.5(5)
C30 C29 Si1 C28 174.3(6)
C31 C29 Si1 C28 48.5(9)
C32 C29 Si1 C28 -65.5(7)
C30 C29 Si1 C27 -63.0(6)
C31 C29 Si1 C27 171.1(7)
C32 C29 Si1 C27 57.1(6)
